data_7215912
loop_
_publ_author_name
'Li, Jin-Yan'
'Ni, Zhao-Ping'
'Yan, Zheng'
'Zhang, Ze-Min'
'Chen, Yan-Cong'
'Liu, Wei'
'Tong, Ming-Liang'

_publ_section_title
;
 Cyanide-bridged bimetallic 3D Hoffman-like coordination polymers with
 tunable magnetic behaviour
;
_journal_issue 28
_journal_name_full CrystEngComm
_journal_page_first 6444
_journal_paper_doi 10.1039/c4ce00342j
_journal_volume 16
_journal_year 2014
_chemical_formula_sum 'C22.5 H30.5 Ag2 Fe N8.5 O3'
_chemical_formula_weight 739.64
_chemical_name_systematic
; 

 ? 

;
_space_group_IT_number 15
_symmetry_cell_setting monoclinic
_symmetry_space_group_name_Hall '-C 2yc'
_symmetry_space_group_name_H-M 'C 1 2/c 1'
_atom_sites_solution_hydrogens geom
_atom_sites_solution_primary direct
_atom_sites_solution_secondary difmap
_audit_creation_method SHELXL-97
_cell_angle_alpha 90.00
_cell_angle_beta 111.744(6)
_cell_angle_gamma 90.00
_cell_formula_units_Z 4
_cell_length_a 16.3171(9)
_cell_length_b 13.8577(5)
_cell_length_c 14.8466(9)
_cell_measurement_temperature 225(2)
_cell_volume 3118.2(3)
_computing_structure_refinement 'SHELXL-97 (Sheldrick, 1997)'
_computing_structure_solution 'SHELXS-97 (Sheldrick, 1990)'
_diffrn_ambient_temperature 225(2)
_diffrn_detector_area_resol_mean 16.0855
_diffrn_measured_fraction_theta_full 0.981
_diffrn_measured_fraction_theta_max 0.981
_diffrn_measurement_device_type 'Xcalibur, Sapphire3, Gemini ultra'
_diffrn_measurement_method '\w scans'
_diffrn_radiation_monochromator mirror
_diffrn_radiation_source 'Enhance Ultra (Cu) X-ray Source'
_diffrn_radiation_type CuK\a
_diffrn_radiation_wavelength 1.54178
_diffrn_reflns_av_R_equivalents 0.0414
_diffrn_reflns_av_sigmaI/netI 0.0521
_diffrn_reflns_limit_h_max 18
_diffrn_reflns_limit_h_min -18
_diffrn_reflns_limit_k_max 10
_diffrn_reflns_limit_k_min -15
_diffrn_reflns_limit_l_max 14
_diffrn_reflns_limit_l_min -16
_diffrn_reflns_number 4578
_diffrn_reflns_theta_full 60.98
_diffrn_reflns_theta_max 60.98
_diffrn_reflns_theta_min 4.32
_exptl_absorpt_coefficient_mu 13.960
_exptl_absorpt_correction_T_max 0.1280
_exptl_absorpt_correction_T_min 0.0673
_exptl_absorpt_correction_type multi-scan
_exptl_crystal_colour red
_exptl_crystal_density_diffrn 1.576
_exptl_crystal_density_method 'not measured'
_exptl_crystal_description block
_exptl_crystal_F_000 1476
_exptl_crystal_size_max 0.42
_exptl_crystal_size_mid 0.32
_exptl_crystal_size_min 0.25
_platon_squeeze_details
;

;
_refine_diff_density_max 1.880
_refine_diff_density_min -0.957
_refine_diff_density_rms 0.112
_refine_ls_extinction_method none
_refine_ls_goodness_of_fit_ref 1.071
_refine_ls_hydrogen_treatment constr
_refine_ls_matrix_type full
_refine_ls_number_parameters 198
_refine_ls_number_reflns 2339
_refine_ls_number_restraints 6
_refine_ls_restrained_S_all 1.095
_refine_ls_R_factor_all 0.0586
_refine_ls_R_factor_gt 0.0528
_refine_ls_shift/su_max 0.001
_refine_ls_shift/su_mean 0.000
_refine_ls_structure_factor_coef Fsqd
_refine_ls_weighting_details 'calc w=1/[\s^2^(Fo^2^)+(0.0772P)^2^+14.4928P] where P=(Fo^2^+2Fc^2^)/3'
_refine_ls_weighting_scheme calc
_refine_ls_wR_factor_gt 0.1419
_refine_ls_wR_factor_ref 0.1476
_reflns_number_gt 2035
_reflns_number_total 2339
_reflns_threshold_expression >2sigma(I)
_cod_data_source_file c4ce00342j2.cif
_cod_data_source_block 1-225K
_cod_depositor_comments 'Adding full bibliography for 7215911--7215916.cif.'
_cod_original_sg_symbol_H-M C2/c
_cod_original_formula_sum 'C22.50 H30.50 Ag2 Fe N8.50 O3'
_cod_database_code 7215912

loop_
_symmetry_equiv_pos_as_xyz
'x, y, z'
'-x, y, -z+1/2'
'x+1/2, y+1/2, z'
'-x+1/2, y+1/2, -z+1/2'
'-x, -y, -z'
'x, -y, z-1/2'
'-x+1/2, -y+1/2, -z'
'x+1/2, -y+1/2, z-1/2'

loop_
_atom_site_label
_atom_site_type_symbol
_atom_site_fract_x
_atom_site_fract_y
_atom_site_fract_z
_atom_site_U_iso_or_equiv
_atom_site_adp_type
_atom_site_occupancy
_atom_site_symmetry_multiplicity
_atom_site_calc_flag
_atom_site_refinement_flags
_atom_site_disorder_assembly
_atom_site_disorder_group
Ag1 Ag 0.76993(4) 0.52997(4) 0.28356(4) 0.0633(3) Uani 1 1 d . . .
Fe1 Fe 0.7500 0.2500 0.5000 0.0271(3) Uani 1 2 d S . .
N1 N 0.7589(4) 0.3627(4) 0.4260(4) 0.0412(12) Uani 1 1 d . . .
N2 N 0.7706(4) 0.6708(4) 0.1140(4) 0.0397(12) Uani 1 1 d . . .
N3 N 0.6187(3) 0.2731(4) 0.4604(3) 0.0371(12) Uani 1 1 d . . .
N4 N 0.3054(4) 0.2827(6) 0.4522(6) 0.078(2) Uani 1 1 d D . .
C1 C 0.7651(5) 0.4246(5) 0.3799(5) 0.0499(17) Uani 1 1 d . . .
C2 C 0.7751(5) 0.6218(5) 0.1775(5) 0.0537(18) Uani 1 1 d . . .
C3 C 0.5569(9) 0.2074(10) 0.4284(10) 0.045(3) Uani 0.491(9) 1 d P A 1
H3A H 0.5758 0.1443 0.4228 0.054 Uiso 0.491(9) 1 calc PR A 1
C4 C 0.4670(10) 0.2205(11) 0.4020(11) 0.053(4) Uani 0.491(9) 1 d P A 1
H4A H 0.4278 0.1687 0.3775 0.063 Uiso 0.491(9) 1 calc PR A 1
C5 C 0.5842(9) 0.3642(10) 0.4647(13) 0.057(4) Uani 0.491(9) 1 d P A 1
H5A H 0.6240 0.4161 0.4845 0.069 Uiso 0.491(9) 1 calc PR A 1
C6 C 0.4954(11) 0.3840(12) 0.4419(15) 0.070(5) Uani 0.491(9) 1 d P A 1
H6A H 0.4753 0.4467 0.4466 0.084 Uiso 0.491(9) 1 calc PR A 1
C3' C 0.5832(9) 0.2637(11) 0.5273(9) 0.051(4) Uani 0.509(9) 1 d P A 2
H3B H 0.6199 0.2451 0.5903 0.061 Uiso 0.509(9) 1 calc PR A 2
C4' C 0.4975(10) 0.2795(13) 0.5091(10) 0.060(4) Uani 0.509(9) 1 d P A 2
H4B H 0.4760 0.2736 0.5594 0.072 Uiso 0.509(9) 1 calc PR A 2
C5' C 0.5660(9) 0.2816(10) 0.3696(10) 0.047(3) Uani 0.509(9) 1 d P A 2
H5B H 0.5897 0.2772 0.3209 0.056 Uiso 0.509(9) 1 calc PR A 2
C6' C 0.4763(9) 0.2969(12) 0.3437(10) 0.053(4) Uani 0.509(9) 1 d P A 2
H6B H 0.4407 0.3013 0.2776 0.064 Uiso 0.509(9) 1 calc PR A 2
C7 C 0.4372(5) 0.3058(6) 0.4116(5) 0.0544(18) Uani 1 1 d . . .
C8 C 0.3409(5) 0.3253(8) 0.3874(6) 0.067(2) Uani 1 1 d . A .
H8A H 0.3320 0.3953 0.3868 0.081 Uiso 1 1 calc R . .
H8B H 0.3079 0.3013 0.3218 0.081 Uiso 1 1 calc R . .
C9 C 0.2977(8) 0.1851(10) 0.4621(11) 0.057(5) Uani 0.534(17) 1 d PD . 1
H9A H 0.3553 0.1548 0.4752 0.069 Uiso 0.534(17) 1 calc PR . 1
H9B H 0.2564 0.1589 0.4008 0.069 Uiso 0.534(17) 1 calc PR . 1
C10 C 0.2335(9) 0.3408(12) 0.4589(13) 0.061(4) Uani 0.534(17) 1 d PD . 1
H10A H 0.1833 0.3362 0.3971 0.073 Uiso 0.534(17) 1 calc PR . 1
H10B H 0.2524 0.4084 0.4675 0.073 Uiso 0.534(17) 1 calc PR . 1
C9' C 0.3345(10) 0.2931(15) 0.5490(10) 0.066(6) Uani 0.466(17) 1 d PD . 2
H9C H 0.3210 0.3583 0.5650 0.079 Uiso 0.466(17) 1 calc PR . 2
H9D H 0.3987 0.2845 0.5767 0.079 Uiso 0.466(17) 1 calc PR . 2
C10' C 0.2086(8) 0.280(2) 0.4075(13) 0.077(8) Uani 0.466(17) 1 d PD . 2
H10C H 0.1915 0.2660 0.3382 0.093 Uiso 0.466(17) 1 calc PR . 2
H10D H 0.1857 0.3442 0.4132 0.093 Uiso 0.466(17) 1 calc PR . 2

loop_
_atom_site_aniso_label
_atom_site_aniso_U_11
_atom_site_aniso_U_22
_atom_site_aniso_U_33
_atom_site_aniso_U_23
_atom_site_aniso_U_13
_atom_site_aniso_U_12
Ag1 0.0720(5) 0.0591(4) 0.0474(4) 0.0246(2) 0.0087(3) -0.0173(3)
Fe1 0.0335(7) 0.0243(6) 0.0237(6) 0.0010(5) 0.0107(5) 0.0020(5)
N1 0.043(3) 0.043(3) 0.035(3) 0.008(2) 0.012(2) 0.001(2)
N2 0.046(3) 0.039(3) 0.035(3) 0.000(2) 0.016(2) -0.006(2)
N3 0.041(3) 0.044(3) 0.025(3) -0.002(2) 0.012(2) -0.001(2)
N4 0.035(3) 0.125(7) 0.079(5) 0.042(5) 0.026(3) 0.028(4)
C1 0.053(4) 0.049(4) 0.043(4) 0.013(3) 0.012(3) -0.005(3)
C2 0.066(5) 0.048(4) 0.041(4) 0.003(4) 0.013(3) -0.012(4)
C3 0.038(7) 0.046(7) 0.051(8) -0.009(6) 0.015(6) 0.005(6)
C4 0.045(8) 0.055(9) 0.055(9) -0.004(7) 0.015(7) -0.002(7)
C5 0.038(8) 0.029(7) 0.102(13) 0.004(7) 0.022(8) 0.007(6)
C6 0.063(11) 0.046(8) 0.105(15) 0.000(9) 0.038(10) 0.015(8)
C3' 0.038(8) 0.085(10) 0.027(6) 0.002(6) 0.010(6) 0.008(7)
C4' 0.047(8) 0.098(11) 0.033(7) -0.004(8) 0.014(6) 0.009(8)
C5' 0.047(8) 0.056(8) 0.041(7) 0.012(6) 0.021(6) 0.010(6)
C6' 0.044(8) 0.080(10) 0.030(7) -0.001(7) 0.007(6) 0.005(7)
C7 0.041(4) 0.077(5) 0.044(4) 0.012(4) 0.014(3) 0.011(4)
C8 0.036(4) 0.105(7) 0.054(4) 0.018(4) 0.009(3) 0.019(4)
C9 0.028(7) 0.080(11) 0.063(9) -0.011(8) 0.016(6) 0.009(6)
C10 0.043(8) 0.074(10) 0.054(9) -0.012(8) 0.005(7) 0.003(7)
C9' 0.034(8) 0.089(13) 0.064(12) 0.009(10) 0.006(8) 0.016(8)
C10' 0.041(10) 0.14(2) 0.042(11) 0.050(14) 0.009(8) 0.035(12)

loop_
_atom_type_symbol
_atom_type_description
_atom_type_scat_dispersion_real
_atom_type_scat_dispersion_imag
_atom_type_scat_source
C C 0.0181 0.0091 'International Tables Vol C Tables 4.2.6.8 and 6.1.1.4'
H H 0.0000 0.0000 'International Tables Vol C Tables 4.2.6.8 and 6.1.1.4'
N N 0.0311 0.0180 'International Tables Vol C Tables 4.2.6.8 and 6.1.1.4'
O O 0.0492 0.0322 'International Tables Vol C Tables 4.2.6.8 and 6.1.1.4'
Fe Fe -1.1336 3.1974 'International Tables Vol C Tables 4.2.6.8 and 6.1.1.4'
Ag Ag 0.1306 4.2820 'International Tables Vol C Tables 4.2.6.8 and 6.1.1.4'

loop_
_geom_angle_atom_site_label_1
_geom_angle_atom_site_label_2
_geom_angle_atom_site_label_3
_geom_angle
_geom_angle_site_symmetry_1
_geom_angle_site_symmetry_3
C2 Ag1 C1 173.4(3) . .
N2 Fe1 N2 180.000(1) 4_645 6_566
N2 Fe1 N1 90.8(2) 4_645 7_656
N2 Fe1 N1 89.2(2) 6_566 7_656
N2 Fe1 N1 89.2(2) 4_645 .
N2 Fe1 N1 90.8(2) 6_566 .
N1 Fe1 N1 180.000(1) 7_656 .
N2 Fe1 N3 89.2(2) 4_645 7_656
N2 Fe1 N3 90.8(2) 6_566 7_656
N1 Fe1 N3 90.1(2) 7_656 7_656
N1 Fe1 N3 89.9(2) . 7_656
N2 Fe1 N3 90.8(2) 4_645 .
N2 Fe1 N3 89.2(2) 6_566 .
N1 Fe1 N3 89.9(2) 7_656 .
N1 Fe1 N3 90.1(2) . .
N3 Fe1 N3 180.0(3) 7_656 .
C1 N1 Fe1 176.3(6) . .
C2 N2 Fe1 174.0(6) . 4_655
C5' N3 C3 64.3(9) . .
C5' N3 C3' 118.6(9) . .
C3 N3 C3' 73.3(9) . .
C5' N3 C5 81.0(10) . .
C3 N3 C5 112.2(9) . .
C3' N3 C5 76.1(10) . .
C5' N3 Fe1 122.2(7) . .
C3 N3 Fe1 125.7(7) . .
C3' N3 Fe1 118.3(7) . .
C5 N3 Fe1 122.1(7) . .
C9' N4 C9 90.0(12) . .
C9' N4 C8 127.4(11) . .
C9 N4 C8 124.0(10) . .
C9' N4 C10 80.9(11) . .
C9 N4 C10 115.4(10) . .
C8 N4 C10 111.0(9) . .
C9' N4 C10' 112.3(12) . .
C9 N4 C10' 84.2(13) . .
C8 N4 C10' 110.1(8) . .
C10 N4 C10' 44.5(11) . .
N1 C1 Ag1 174.4(6) . .
N2 C2 Ag1 174.0(7) . .
N3 C3 C4 127.1(12) . .
N3 C3 H3A 116.4 . .
C4 C3 H3A 116.4 . .
C7 C4 C3 119.1(13) . .
C7 C4 H4A 120.4 . .
C3 C4 H4A 120.4 . .
C6 C5 N3 124.8(13) . .
C6 C5 H5A 117.6 . .
N3 C5 H5A 117.6 . .
C5 C6 C7 116.6(13) . .
C5 C6 H6A 121.7 . .
C7 C6 H6A 121.7 . .
N3 C3' C4' 123.0(12) . .
N3 C3' H3B 118.5 . .
C4' C3' H3B 118.5 . .
C3' C4' C7 120.6(12) . .
C3' C4' H4B 119.7 . .
C7 C4' H4B 119.7 . .
N3 C5' C6' 121.5(12) . .
N3 C5' H5B 119.2 . .
C6' C5' H5B 119.2 . .
C7 C6' C5' 122.4(11) . .
C7 C6' H6B 118.8 . .
C5' C6' H6B 118.8 . .
C4 C7 C6' 63.2(10) . .
C4 C7 C6 120.0(11) . .
C6' C7 C6 82.1(11) . .
C4 C7 C4' 75.0(10) . .
C6' C7 C4' 112.0(9) . .
C6 C7 C4' 75.4(11) . .
C4 C7 C8 122.4(10) . .
C6' C7 C8 124.4(8) . .
C6 C7 C8 117.6(9) . .
C4' C7 C8 122.9(8) . .
N4 C8 C7 114.6(6) . .
N4 C8 H8A 108.6 . .
C7 C8 H8A 108.6 . .
N4 C8 H8B 108.6 . .
C7 C8 H8B 108.6 . .
H8A C8 H8B 107.6 . .
N4 C9 C10 113.3(11) . 7_556
N4 C9 H9A 108.9 . .
C10 C9 H9A 108.9 7_556 .
N4 C9 H9B 108.9 . .
C10 C9 H9B 108.9 7_556 .
H9A C9 H9B 107.7 . .
N4 C10 C9 116.2(12) . 7_556
N4 C10 H10A 108.2 . .
C9 C10 H10A 108.2 7_556 .
N4 C10 H10B 108.2 . .
C9 C10 H10B 108.2 7_556 .
H10A C10 H10B 107.4 . .
N4 C9' C10' 110.5(15) . 7_556
N4 C9' H9C 109.5 . .
C10' C9' H9C 109.5 7_556 .
N4 C9' H9D 109.5 . .
C10' C9' H9D 109.5 7_556 .
H9C C9' H9D 108.1 . .
N4 C10' C9' 114.6(12) . 7_556
N4 C10' H10C 108.6 . .
C9' C10' H10C 108.6 7_556 .
N4 C10' H10D 108.6 . .
C9' C10' H10D 108.6 7_556 .
H10C C10' H10D 107.6 . .

loop_
_geom_bond_atom_site_label_1
_geom_bond_atom_site_label_2
_geom_bond_distance
_geom_bond_site_symmetry_2
Ag1 C2 2.050(7) .
Ag1 C1 2.066(7) .
Fe1 N2 1.939(5) 4_645
Fe1 N2 1.939(5) 6_566
Fe1 N1 1.946(5) 7_656
Fe1 N1 1.946(6) .
Fe1 N3 2.027(5) 7_656
Fe1 N3 2.027(5) .
N1 C1 1.124(9) .
N2 C2 1.143(9) .
N2 Fe1 1.939(5) 4_655
N3 C5' 1.308(14) .
N3 C3 1.310(15) .
N3 C3' 1.327(14) .
N3 C5 1.393(14) .
N4 C9' 1.345(14) .
N4 C9 1.372(13) .
N4 C8 1.422(11) .
N4 C10 1.458(13) .
N4 C10' 1.470(14) .
C3 C4 1.38(2) .
C3 H3A 0.9400 .
C4 C7 1.306(17) .
C4 H4A 0.9400 .
C5 C6 1.39(2) .
C5 H5A 0.9400 .
C6 C7 1.40(2) .
C6 H6A 0.9400 .
C3' C4' 1.34(2) .
C3' H3B 0.9400 .
C4' C7 1.463(16) .
C4' H4B 0.9400 .
C5' C6' 1.39(2) .
C5' H5B 0.9400 .
C6' C7 1.384(16) .
C6' H6B 0.9400 .
C7 C8 1.500(10) .
C8 H8A 0.9800 .
C8 H8B 0.9800 .
C9 C10 1.48(2) 7_556
C9 H9A 0.9800 .
C9 H9B 0.9800 .
C10 C9 1.48(2) 7_556
C10 H10A 0.9800 .
C10 H10B 0.9800 .
C9' C10' 1.51(3) 7_556
C9' H9C 0.9800 .
C9' H9D 0.9800 .
C10' C9' 1.51(3) 7_556
C10' H10C 0.9800 .
C10' H10D 0.9800 .

loop_
_geom_torsion_atom_site_label_1
_geom_torsion_atom_site_label_2
_geom_torsion_atom_site_label_3
_geom_torsion_atom_site_label_4
_geom_torsion
_geom_torsion_site_symmetry_1
_geom_torsion_site_symmetry_4
N2 Fe1 N1 C1 -21(9) 4_645 .
N2 Fe1 N1 C1 159(9) 6_566 .
N1 Fe1 N1 C1 -142(100) 7_656 .
N3 Fe1 N1 C1 68(9) 7_656 .
N3 Fe1 N1 C1 -112(9) . .
N2 Fe1 N3 C5' -35.2(8) 4_645 .
N2 Fe1 N3 C5' 144.8(8) 6_566 .
N1 Fe1 N3 C5' -126.0(8) 7_656 .
N1 Fe1 N3 C5' 54.0(8) . .
N3 Fe1 N3 C5' 68(100) 7_656 .
N2 Fe1 N3 C3 44.5(9) 4_645 .
N2 Fe1 N3 C3 -135.5(9) 6_566 .
N1 Fe1 N3 C3 -46.3(9) 7_656 .
N1 Fe1 N3 C3 133.7(9) . .
N3 Fe1 N3 C3 148(100) 7_656 .
N2 Fe1 N3 C3' 133.7(9) 4_645 .
N2 Fe1 N3 C3' -46.3(9) 6_566 .
N1 Fe1 N3 C3' 42.9(9) 7_656 .
N1 Fe1 N3 C3' -137.1(9) . .
N3 Fe1 N3 C3' -123(100) 7_656 .
N2 Fe1 N3 C5 -135.4(10) 4_645 .
N2 Fe1 N3 C5 44.6(10) 6_566 .
N1 Fe1 N3 C5 133.8(10) 7_656 .
N1 Fe1 N3 C5 -46.2(10) . .
N3 Fe1 N3 C5 -32(100) 7_656 .
Fe1 N1 C1 Ag1 40(15) . .
C2 Ag1 C1 N1 -31(8) . .
Fe1 N2 C2 Ag1 2(12) 4_655 .
C1 Ag1 C2 N2 74(8) . .
C5' N3 C3 C4 -68.4(16) . .
C3' N3 C3 C4 65.9(16) . .
C5 N3 C3 C4 -1.0(19) . .
Fe1 N3 C3 C4 179.1(11) . .
N3 C3 C4 C7 -2(2) . .
C5' N3 C5 C6 59.9(19) . .
C3 N3 C5 C6 3(2) . .
C3' N3 C5 C6 -62.7(18) . .
Fe1 N3 C5 C6 -177.6(14) . .
N3 C5 C6 C7 -1(3) . .
C5' N3 C3' C4' -12(2) . .
C3 N3 C3' C4' -59.5(16) . .
C5 N3 C3' C4' 59.2(17) . .
Fe1 N3 C3' C4' 178.5(13) . .
N3 C3' C4' C7 2(2) . .
C3 N3 C5' C6' 62.2(14) . .
C3' N3 C5' C6' 10.8(19) . .
C5 N3 C5' C6' -57.9(15) . .
Fe1 N3 C5' C6' 179.6(10) . .
N3 C5' C6' C7 1(2) . .
C3 C4 C7 C6' 66.3(14) . .
C3 C4 C7 C6 4(2) . .
C3 C4 C7 C4' -58.5(14) . .
C3 C4 C7 C8 -178.2(11) . .
C5' C6' C7 C4 -69.5(16) . .
C5' C6' C7 C6 59.9(16) . .
C5' C6' C7 C4' -11(2) . .
C5' C6' C7 C8 178.1(12) . .
C5 C6 C7 C4 -3(2) . .
C5 C6 C7 C6' -55.6(17) . .
C5 C6 C7 C4' 59.7(17) . .
C5 C6 C7 C8 179.5(13) . .
C3' C4' C7 C4 61.5(17) . .
C3' C4' C7 C6' 9(2) . .
C3' C4' C7 C6 -65.7(17) . .
C3' C4' C7 C8 -179.4(13) . .
C9' N4 C8 C7 55.0(15) . .
C9 N4 C8 C7 -66.1(13) . .
C10 N4 C8 C7 149.6(10) . .
C10' N4 C8 C7 -162.7(14) . .
C4 C7 C8 N4 69.9(13) . .
C6' C7 C8 N4 147.6(11) . .
C6 C7 C8 N4 -112.5(13) . .
C4' C7 C8 N4 -22.6(15) . .
C9' N4 C9 C10 37.3(13) . 7_556
C8 N4 C9 C10 174.5(9) . 7_556
C10 N4 C9 C10 -42.6(18) . 7_556
C10' N4 C9 C10 -75.1(15) . 7_556
C9' N4 C10 C9 -41.8(15) . 7_556
C9 N4 C10 C9 43.8(19) . 7_556
C8 N4 C10 C9 -168.5(12) . 7_556
C10' N4 C10 C9 93.7(18) . 7_556
C9 N4 C9' C10' -33.1(14) . 7_556
C8 N4 C9' C10' -167.8(11) . 7_556
C10 N4 C9' C10' 82.7(15) . 7_556
C10' N4 C9' C10' 51(2) . 7_556
C9' N4 C10' C9' -53(3) . 7_556
C9 N4 C10' C9' 34.8(19) . 7_556
C8 N4 C10' C9' 158.9(16) . 7_556
C10 N4 C10' C9' -101(2) . 7_556

loop_
_platon_squeeze_void_nr
_platon_squeeze_void_average_x
_platon_squeeze_void_average_y
_platon_squeeze_void_average_z
_platon_squeeze_void_volume
_platon_squeeze_void_count_electrons
_platon_squeeze_void_content
1 0.500 0.000 0.014 399 102 ' '
2 1.000 0.500 0.188 399 102 ' '
